data_4340186
loop_
_publ_author_name
'Delgado, Fernando S.'
'Kerbellec, Nicolas'
'Ruiz-P\'erez, Catalina'
'Cano, Joan'
'Lloret, Francesc'
'Julve, Miguel'

_publ_section_title
;
 Malonate-containing manganese(III) complexes: synthesis, crystal
 structure, and magnetic properties of AsPh4[Mn(mal)2(H2O)2].
;
_journal_issue 3
_journal_name_full 'Inorganic chemistry'
_journal_page_first 1012
_journal_page_last 1020
_journal_paper_doi 10.1021/ic0508526
_journal_volume 45
_journal_year 2006
_chemical_formula_sum 'C30 H24 As Mn O10'
_chemical_formula_weight 674.35
_chemical_name_systematic
;
 ?
;
_space_group_IT_number 2
_symmetry_cell_setting triclinic
_symmetry_Int_Tables_number 2
_symmetry_space_group_name_Hall '-P 1'
_symmetry_space_group_name_H-M 'P -1'
_atom_sites_solution_hydrogens geom
_atom_sites_solution_primary direct
_atom_sites_solution_secondary difmap
_audit_creation_method SHELXL-97
_cell_angle_alpha 85.499(4)
_cell_angle_beta 84.737(6)
_cell_angle_gamma 89.975(7)
_cell_formula_units_Z 2
_cell_length_a 9.8888(8)
_cell_length_b 10.3411(13)
_cell_length_c 14.136(2)
_cell_measurement_temperature 293(2)
_cell_volume 1435.0(3)
_computing_cell_refinement 'HKL Scalepack (Otwinowski & Minor 1997)'
_computing_data_collection 'Collect (Nonius BV, 1997-2000)'
_computing_data_reduction 'HKL Denzo and Scalepack (Otwinowski & Minor 1997)'
_computing_molecular_graphics 'Ortep-3 for Windows (Farrugia, 1997)'
_computing_publication_material 'WinGX publication routines (Farrugia, 1999)'
_computing_structure_refinement 'SHELXL-97 (Sheldrick, 1997)'
_computing_structure_solution 'SHELXS-97 (Sheldrick, 1997)'
_diffrn_ambient_temperature 293(2)
_diffrn_detector_area_resol_mean 9
_diffrn_measured_fraction_theta_full 0.956
_diffrn_measured_fraction_theta_max 0.956
_diffrn_measurement_device '95mm CCD camera on \k-goniostat'
_diffrn_measurement_device_type KappaCCD
_diffrn_measurement_method CCD
_diffrn_radiation_monochromator 'horizonally mounted graphite crystal'
_diffrn_radiation_source 'fine-focus sealed tube'
_diffrn_radiation_type MoK\a
_diffrn_radiation_wavelength 0.71073
_diffrn_reflns_av_R_equivalents 0.0738
_diffrn_reflns_av_sigmaI/netI 0.1145
_diffrn_reflns_limit_h_max 11
_diffrn_reflns_limit_h_min -11
_diffrn_reflns_limit_k_max 12
_diffrn_reflns_limit_k_min -12
_diffrn_reflns_limit_l_max 17
_diffrn_reflns_limit_l_min -11
_diffrn_reflns_number 11083
_diffrn_reflns_theta_full 26.03
_diffrn_reflns_theta_max 26.03
_diffrn_reflns_theta_min 1.98
_exptl_absorpt_coefficient_mu 1.662
_exptl_absorpt_correction_type none
_exptl_crystal_colour yellow
_exptl_crystal_density_diffrn 1.561
_exptl_crystal_density_method 'not measured'
_exptl_crystal_description prism
_exptl_crystal_F_000 684
_exptl_crystal_size_max 0.14
_exptl_crystal_size_mid 0.1
_exptl_crystal_size_min 0.06
_refine_diff_density_max 0.843
_refine_diff_density_min -0.806
_refine_diff_density_rms 0.184
_refine_ls_extinction_method none
_refine_ls_goodness_of_fit_ref 1.117
_refine_ls_hydrogen_treatment mixed
_refine_ls_matrix_type full
_refine_ls_number_parameters 382
_refine_ls_number_reflns 5426
_refine_ls_number_restraints 0
_refine_ls_restrained_S_all 1.117
_refine_ls_R_factor_all 0.1505
_refine_ls_R_factor_gt 0.0898
_refine_ls_shift/su_max 0.000
_refine_ls_shift/su_mean 0.000
_refine_ls_structure_factor_coef Fsqd
_refine_ls_weighting_details 'calc w=1/[\s^2^(Fo^2^)+(0.1135P)^2^+5.1269P] where P=(Fo^2^+2Fc^2^)/3'
_refine_ls_weighting_scheme calc
_refine_ls_wR_factor_gt 0.2050
_refine_ls_wR_factor_ref 0.2549
_reflns_number_gt 3526
_reflns_number_total 5426
_reflns_threshold_expression >2sigma(I)
_cod_data_source_file ic0508526si20050526_121517.cif
_cod_data_source_block compound1
_cod_database_code 4340186

loop_
_symmetry_equiv_pos_as_xyz
'x, y, z'
'-x, -y, -z'

loop_
_atom_site_label
_atom_site_type_symbol
_atom_site_fract_x
_atom_site_fract_y
_atom_site_fract_z
_atom_site_U_iso_or_equiv
_atom_site_adp_type
_atom_site_occupancy
_atom_site_symmetry_multiplicity
_atom_site_calc_flag
_atom_site_refinement_flags
Mn1 Mn 0.0000 0.0000 0.0000 0.0308(5) Uani 1 2 d S
O1 O -0.0722(6) 0.1579(6) -0.0559(5) 0.0433(16) Uani 1 1 d .
O2 O 0.0882(6) 0.0930(5) 0.0908(5) 0.0375(15) Uani 1 1 d .
O3 O -0.1090(7) 0.3656(7) -0.0680(7) 0.067(2) Uani 1 1 d .
O4 O 0.1882(7) 0.2549(6) 0.1475(5) 0.0462(17) Uani 1 1 d .
C1 C -0.0401(9) 0.2742(9) -0.0416(7) 0.036(2) Uani 1 1 d .
C2 C 0.0879(10) 0.3019(8) 0.0026(8) 0.042(2) Uani 1 1 d .
H1 H 0.1628 0.3010 -0.0467 0.050 Uiso 1 1 calc R
H2 H 0.0820 0.3894 0.0228 0.050 Uiso 1 1 calc R
C3 C 0.1240(9) 0.2126(9) 0.0869(7) 0.035(2) Uani 1 1 d .
O1W O 0.1823(6) 0.0151(6) -0.1074(5) 0.0407(16) Uani 1 1 d .
Mn2 Mn 0.5000 0.5000 0.0000 0.0302(5) Uani 1 2 d S
O11 O 0.4299(6) 0.3529(6) -0.0514(5) 0.0400(16) Uani 1 1 d .
O12 O 0.6005(6) 0.3922(6) 0.0858(5) 0.0378(15) Uani 1 1 d .
O13 O 0.3950(7) 0.1469(7) -0.0676(6) 0.060(2) Uani 1 1 d .
O14 O 0.7041(7) 0.2213(7) 0.1430(5) 0.0520(18) Uani 1 1 d .
C11 C 0.4622(9) 0.2325(9) -0.0384(7) 0.036(2) Uani 1 1 d .
C12 C 0.5890(10) 0.1977(9) 0.0066(8) 0.046(2) Uani 1 1 d .
H11 H 0.5798 0.1077 0.0315 0.055 Uiso 1 1 calc R
H12 H 0.6625 0.2014 -0.0440 0.055 Uiso 1 1 calc R
C13 C 0.6341(9) 0.2721(9) 0.0841(7) 0.036(2) Uani 1 1 d .
O2W O 0.3217(6) 0.4906(6) 0.1134(5) 0.0369(15) Uani 1 1 d .
As1 As 0.31890(9) 0.20139(9) 0.61880(7) 0.0339(3) Uani 1 1 d .
C21 C 0.2024(9) 0.3249(9) 0.6785(7) 0.037(2) Uani 1 1 d .
C22 C 0.2394(10) 0.3962(10) 0.7514(7) 0.047(3) Uani 1 1 d .
H22 H 0.3211 0.3789 0.7774 0.056 Uiso 1 1 calc R
C23 C 0.1577(13) 0.4908(11) 0.7849(9) 0.060(3) Uani 1 1 d .
H23 H 0.1828 0.5373 0.8342 0.072 Uiso 1 1 calc R
C24 C 0.0372(13) 0.5178(11) 0.7457(10) 0.066(4) Uani 1 1 d .
H24 H -0.0164 0.5856 0.7668 0.079 Uiso 1 1 calc R
C25 C -0.0047(12) 0.4452(13) 0.6755(10) 0.073(4) Uani 1 1 d .
H25 H -0.0880 0.4613 0.6513 0.087 Uiso 1 1 calc R
C26 C 0.0771(11) 0.3503(12) 0.6422(9) 0.062(3) Uani 1 1 d .
H26 H 0.0497 0.3015 0.5948 0.075 Uiso 1 1 calc R
C27 C 0.2105(9) 0.0526(9) 0.6001(7) 0.039(2) Uani 1 1 d .
C28 C 0.1180(11) 0.0027(11) 0.6737(7) 0.052(3) Uani 1 1 d .
H28 H 0.1053 0.0433 0.7302 0.062 Uiso 1 1 calc R
C29 C 0.0453(12) -0.1074(12) 0.6620(9) 0.067(3) Uani 1 1 d .
H29 H -0.0160 -0.1426 0.7111 0.080 Uiso 1 1 calc R
C30 C 0.0636(12) -0.1651(11) 0.5778(10) 0.063(3) Uani 1 1 d .
H30 H 0.0145 -0.2398 0.5705 0.076 Uiso 1 1 calc R
C31 C 0.1527(11) -0.1149(12) 0.5042(9) 0.061(3) Uani 1 1 d .
H31 H 0.1627 -0.1551 0.4474 0.073 Uiso 1 1 calc R
C32 C 0.2288(10) -0.0038(10) 0.5140(7) 0.044(2) Uani 1 1 d .
H32 H 0.2895 0.0311 0.4645 0.053 Uiso 1 1 calc R
C33 C 0.3899(9) 0.2761(8) 0.4957(7) 0.036(2) Uani 1 1 d .
C34 C 0.3053(12) 0.3346(15) 0.4338(9) 0.085(5) Uani 1 1 d .
H34 H 0.2138 0.3437 0.4539 0.101 Uiso 1 1 calc R
C35 C 0.3526(13) 0.3802(15) 0.3428(9) 0.086(5) Uani 1 1 d .
H35 H 0.2934 0.4173 0.3011 0.103 Uiso 1 1 calc R
C36 C 0.4872(12) 0.3702(11) 0.3147(8) 0.057(3) Uani 1 1 d .
H36 H 0.5210 0.4044 0.2544 0.069 Uiso 1 1 calc R
C37 C 0.5707(13) 0.3119(15) 0.3729(10) 0.082(4) Uani 1 1 d .
H37 H 0.6621 0.3033 0.3522 0.099 Uiso 1 1 calc R
C38 C 0.5229(12) 0.2636(13) 0.4644(8) 0.068(4) Uani 1 1 d .
H38 H 0.5822 0.2225 0.5043 0.082 Uiso 1 1 calc R
C39 C 0.4714(9) 0.1528(9) 0.6872(7) 0.039(2) Uani 1 1 d .
C40 C 0.5642(10) 0.2437(10) 0.7061(7) 0.047(2) Uani 1 1 d .
H40 H 0.5502 0.3309 0.6884 0.056 Uiso 1 1 calc R
C41 C 0.6771(10) 0.2075(12) 0.7506(8) 0.056(3) Uani 1 1 d .
H41 H 0.7393 0.2700 0.7631 0.067 Uiso 1 1 calc R
C42 C 0.6988(11) 0.0784(13) 0.7770(8) 0.059(3) Uani 1 1 d .
H42 H 0.7755 0.0539 0.8072 0.071 Uiso 1 1 calc R
C43 C 0.6066(13) -0.0144(12) 0.7587(8) 0.061(3) Uani 1 1 d .
H43 H 0.6220 -0.1014 0.7762 0.074 Uiso 1 1 calc R
C44 C 0.4906(10) 0.0209(10) 0.7142(7) 0.046(2) Uani 1 1 d .
H44 H 0.4274 -0.0412 0.7027 0.055 Uiso 1 1 calc R

loop_
_atom_site_aniso_label
_atom_site_aniso_U_11
_atom_site_aniso_U_22
_atom_site_aniso_U_33
_atom_site_aniso_U_23
_atom_site_aniso_U_13
_atom_site_aniso_U_12
Mn1 0.0307(10) 0.0226(9) 0.0406(12) -0.0023(8) -0.0113(8) 0.0015(7)
O1 0.040(4) 0.030(4) 0.062(5) -0.004(3) -0.017(3) 0.006(3)
O2 0.044(4) 0.025(3) 0.045(4) -0.004(3) -0.015(3) -0.001(3)
O3 0.039(4) 0.042(4) 0.117(7) 0.018(4) -0.018(4) 0.010(3)
O4 0.059(4) 0.033(4) 0.049(4) -0.002(3) -0.020(3) -0.006(3)
C1 0.032(5) 0.029(5) 0.046(6) 0.000(4) -0.002(4) -0.004(4)
C2 0.046(6) 0.021(5) 0.061(7) 0.004(4) -0.017(5) 0.003(4)
C3 0.027(5) 0.034(5) 0.043(6) -0.009(4) -0.001(4) 0.001(4)
O1W 0.031(3) 0.039(4) 0.052(4) -0.003(3) -0.007(3) 0.003(3)
Mn2 0.0278(10) 0.0260(10) 0.0382(11) -0.0049(8) -0.0085(8) 0.0040(7)
O11 0.038(4) 0.030(3) 0.056(4) -0.012(3) -0.016(3) 0.000(3)
O12 0.040(4) 0.030(3) 0.044(4) -0.001(3) -0.011(3) 0.012(3)
O13 0.046(4) 0.043(4) 0.096(6) -0.022(4) -0.017(4) -0.008(3)
O14 0.063(5) 0.042(4) 0.053(5) -0.005(3) -0.020(4) 0.017(3)
C11 0.032(5) 0.030(5) 0.045(6) -0.011(4) 0.002(4) -0.002(4)
C12 0.056(6) 0.028(5) 0.055(7) -0.007(5) -0.019(5) 0.006(4)
C13 0.031(5) 0.043(6) 0.034(5) -0.002(4) -0.009(4) 0.013(4)
O2W 0.028(3) 0.036(3) 0.047(4) -0.002(3) -0.008(3) 0.000(3)
As1 0.0317(5) 0.0374(6) 0.0328(6) -0.0006(4) -0.0060(4) 0.0032(4)
C21 0.034(5) 0.034(5) 0.042(6) -0.004(4) 0.004(4) 0.009(4)
C22 0.035(5) 0.060(7) 0.046(6) -0.016(5) 0.004(4) -0.015(5)
C23 0.068(8) 0.054(7) 0.060(8) -0.027(6) 0.011(6) -0.004(6)
C24 0.072(9) 0.047(7) 0.074(9) -0.010(6) 0.020(7) 0.018(6)
C25 0.047(7) 0.083(9) 0.091(10) -0.017(8) -0.014(6) 0.032(7)
C26 0.045(6) 0.082(9) 0.064(8) -0.019(7) -0.018(5) 0.021(6)
C27 0.033(5) 0.044(6) 0.041(6) 0.003(5) -0.009(4) 0.003(4)
C28 0.062(7) 0.064(7) 0.030(6) -0.001(5) -0.006(5) -0.007(6)
C29 0.063(7) 0.078(9) 0.059(8) 0.004(7) -0.012(6) -0.036(6)
C30 0.066(8) 0.045(7) 0.082(10) -0.008(6) -0.022(7) -0.006(6)
C31 0.057(7) 0.066(8) 0.063(8) -0.024(6) -0.012(6) -0.001(6)
C32 0.039(5) 0.058(7) 0.038(6) -0.013(5) -0.009(4) 0.004(5)
C33 0.035(5) 0.034(5) 0.039(5) 0.004(4) -0.010(4) 0.000(4)
C34 0.043(7) 0.139(13) 0.063(9) 0.044(9) -0.004(6) 0.007(7)
C35 0.062(8) 0.133(13) 0.054(8) 0.040(8) -0.006(6) 0.001(8)
C36 0.073(8) 0.053(7) 0.044(7) -0.001(5) 0.001(6) -0.001(6)
C37 0.061(8) 0.118(12) 0.060(9) 0.016(8) 0.018(7) 0.026(8)
C38 0.053(7) 0.101(10) 0.047(7) 0.012(7) 0.000(5) 0.026(7)
C39 0.030(5) 0.048(6) 0.040(6) -0.005(5) -0.009(4) 0.011(4)
C40 0.047(6) 0.044(6) 0.050(6) 0.005(5) -0.012(5) 0.006(5)
C41 0.038(6) 0.078(8) 0.055(7) -0.015(6) -0.011(5) 0.000(5)
C42 0.045(6) 0.085(9) 0.047(7) -0.003(6) -0.003(5) 0.030(6)
C43 0.074(8) 0.050(7) 0.060(8) 0.002(6) -0.013(6) 0.023(6)
C44 0.051(6) 0.044(6) 0.046(6) -0.009(5) -0.012(5) 0.004(5)

loop_
_atom_type_symbol
_atom_type_description
_atom_type_scat_dispersion_real
_atom_type_scat_dispersion_imag
_atom_type_scat_source
C C 0.0033 0.0016 'International Tables Vol C Tables 4.2.6.8 and 6.1.1.4'
H H 0.0000 0.0000 'International Tables Vol C Tables 4.2.6.8 and 6.1.1.4'
As As 0.0499 2.0058 'International Tables Vol C Tables 4.2.6.8 and 6.1.1.4'
Mn Mn 0.3368 0.7283 'International Tables Vol C Tables 4.2.6.8 and 6.1.1.4'
O O 0.0106 0.0060 'International Tables Vol C Tables 4.2.6.8 and 6.1.1.4'

loop_
_geom_angle_atom_site_label_1
_geom_angle_atom_site_label_2
_geom_angle_atom_site_label_3
_geom_angle
_geom_angle_site_symmetry_1
_geom_angle_site_symmetry_3
O1 Mn1 O1 180.0(5) 2 .
O1 Mn1 O2 88.3(3) 2 .
O1 Mn1 O2 91.7(3) . .
O1 Mn1 O2 91.7(3) 2 2
O1 Mn1 O2 88.3(3) . 2
O2 Mn1 O2 180.0(5) . 2
O1 Mn1 O1W 89.1(2) 2 .
O1 Mn1 O1W 90.9(2) . .
O2 Mn1 O1W 93.1(2) . .
O2 Mn1 O1W 86.9(2) 2 .
O1 Mn1 O1W 90.9(2) 2 2
O1 Mn1 O1W 89.1(2) . 2
O2 Mn1 O1W 86.9(2) . 2
O2 Mn1 O1W 93.1(2) 2 2
O1W Mn1 O1W 180.0(4) . 2
C1 O1 Mn1 127.3(6) . .
C3 O2 Mn1 129.8(6) . .
O3 C1 O1 120.9(9) . .
O3 C1 C2 118.3(8) . .
O1 C1 C2 120.7(8) . .
C1 C2 C3 118.1(8) . .
O4 C3 O2 121.8(9) . .
O4 C3 C2 119.8(8) . .
O2 C3 C2 118.4(8) . .
O11 Mn2 O11 180.0(4) 2_665 .
O11 Mn2 O12 91.5(3) 2_665 2_665
O11 Mn2 O12 88.5(3) . 2_665
O11 Mn2 O12 88.5(3) 2_665 .
O11 Mn2 O12 91.5(3) . .
O12 Mn2 O12 180.0(3) 2_665 .
O11 Mn2 O2W 89.5(2) 2_665 2_665
O11 Mn2 O2W 90.5(2) . 2_665
O12 Mn2 O2W 88.7(2) 2_665 2_665
O12 Mn2 O2W 91.3(2) . 2_665
O11 Mn2 O2W 90.5(2) 2_665 .
O11 Mn2 O2W 89.5(2) . .
O12 Mn2 O2W 91.3(2) 2_665 .
O12 Mn2 O2W 88.7(2) . .
O2W Mn2 O2W 180.0(3) 2_665 .
C11 O11 Mn2 129.6(6) . .
C13 O12 Mn2 130.3(6) . .
O13 C11 O11 121.2(9) . .
O13 C11 C12 119.4(8) . .
O11 C11 C12 119.2(8) . .
C11 C12 C13 121.0(8) . .
O14 C13 O12 121.0(9) . .
O14 C13 C12 120.7(8) . .
O12 C13 C12 118.3(8) . .
C39 As1 C21 114.0(4) . .
C39 As1 C33 106.8(4) . .
C21 As1 C33 108.7(4) . .
C39 As1 C27 111.3(4) . .
C21 As1 C27 108.0(4) . .
C33 As1 C27 107.9(4) . .
C22 C21 C26 118.6(9) . .
C22 C21 As1 123.3(7) . .
C26 C21 As1 117.9(8) . .
C23 C22 C21 120.6(10) . .
C22 C23 C24 119.9(11) . .
C23 C24 C25 120.7(10) . .
C26 C25 C24 119.2(11) . .
C25 C26 C21 120.8(11) . .
C32 C27 C28 121.6(9) . .
C32 C27 As1 119.1(7) . .
C28 C27 As1 119.2(8) . .
C29 C28 C27 119.2(10) . .
C30 C29 C28 119.8(11) . .
C31 C30 C29 121.3(11) . .
C30 C31 C32 120.4(11) . .
C27 C32 C31 117.7(10) . .
C38 C33 C34 118.0(10) . .
C38 C33 As1 121.1(7) . .
C34 C33 As1 120.7(8) . .
C33 C34 C35 121.6(11) . .
C36 C35 C34 119.0(12) . .
C37 C36 C35 120.5(12) . .
C36 C37 C38 120.6(12) . .
C33 C38 C37 120.2(11) . .
C40 C39 C44 120.3(9) . .
C40 C39 As1 121.0(7) . .
C44 C39 As1 118.7(7) . .
C41 C40 C39 120.7(10) . .
C40 C41 C42 120.1(11) . .
C43 C42 C41 120.1(10) . .
C42 C43 C44 120.6(10) . .
C43 C44 C39 118.3(10) . .

loop_
_geom_bond_atom_site_label_1
_geom_bond_atom_site_label_2
_geom_bond_distance
_geom_bond_site_symmetry_2
Mn1 O1 1.923(6) 2
Mn1 O1 1.923(6) .
Mn1 O2 1.932(6) .
Mn1 O2 1.932(6) 2
Mn1 O1W 2.245(6) .
Mn1 O1W 2.245(6) 2
O1 C1 1.280(10) .
O2 C3 1.283(10) .
O3 C1 1.220(11) .
O4 C3 1.220(11) .
C1 C2 1.499(13) .
C2 C3 1.518(13) .
Mn2 O11 1.894(6) 2_665
Mn2 O11 1.894(6) .
Mn2 O12 1.925(6) 2_665
Mn2 O12 1.925(6) .
Mn2 O2W 2.268(6) 2_665
Mn2 O2W 2.268(6) .
O11 C11 1.289(10) .
O12 C13 1.287(10) .
O13 C11 1.226(11) .
O14 C13 1.219(10) .
C11 C12 1.488(13) .
C12 C13 1.489(13) .
As1 C39 1.911(9) .
As1 C21 1.913(8) .
As1 C33 1.919(9) .
As1 C27 1.925(10) .
C21 C22 1.389(13) .
C21 C26 1.400(14) .
C22 C23 1.355(14) .
C23 C24 1.378(18) .
C24 C25 1.384(18) .
C25 C26 1.357(15) .
C27 C32 1.387(13) .
C27 C28 1.388(13) .
C28 C29 1.376(15) .
C29 C30 1.370(17) .
C30 C31 1.370(17) .
C31 C32 1.396(15) .
C33 C38 1.358(14) .
C33 C34 1.372(14) .
C34 C35 1.374(16) .
C35 C36 1.360(17) .
C36 C37 1.330(17) .
C37 C38 1.390(16) .
C39 C40 1.371(14) .
C39 C44 1.405(14) .
C40 C41 1.370(14) .
C41 C42 1.380(16) .
C42 C43 1.379(17) .
C43 C44 1.393(15) .
